data_7044950
loop_
_publ_author_name
'Fan, Xi'
'Narayanam, Nagaraju'
'Gao, Meiyan'
'Zhang, Lei'
'Zhang, Jian'

_publ_section_title
;
 Ligand dependent assembly of trinuclear titanium-oxo units into
 coordination tetrahedra and capsules.
;
_journal_issue 3
_journal_name_full 'Dalton transactions (Cambridge, England : 2003)'
_journal_page_first 663
_journal_page_last 665
_journal_paper_doi 10.1039/c7dt04204c
_journal_volume 47
_journal_year 2018
_chemical_formula_moiety 'C27 H53 Br0.33 Cu0.33 N O13 P Ti3'
_chemical_formula_sum 'C27 H46 Br0.33 Cu0.33 N O13 P Ti3'
_chemical_formula_weight 815.13
_space_group_crystal_system trigonal
_space_group_IT_number 147
_space_group_name_Hall '-P 3'
_space_group_name_H-M_alt 'P -3'
_symmetry_space_group_name_Hall '-P 3'
_symmetry_space_group_name_H-M 'P -3'
_atom_sites_solution_hydrogens geom
_atom_sites_solution_primary dual
_atom_sites_solution_secondary difmap
_audit_creation_date 2017-11-27
_audit_creation_method
;
Olex2 1.2-beta
(compiled 2017.08.10 svn.r3458 for OlexSys, GUI svn.r5381)
;
_audit_update_record
;
2017-12-01 deposited with the CCDC.
2017-12-05 downloaded from the CCDC.
;
_cell_angle_alpha 90.00
_cell_angle_beta 90.00
_cell_angle_gamma 120.00
_cell_formula_units_Z 6
_cell_length_a 19.0415(6)
_cell_length_b 19.0415(6)
_cell_length_c 20.0613(6)
_cell_measurement_reflns_used 5654
_cell_measurement_temperature 100.00(10)
_cell_measurement_theta_max 74.0530
_cell_measurement_theta_min 4.6380
_cell_volume 6299.3(3)
_computing_cell_refinement 'CrysAlisPro 1.171.38.43f (Rigaku OD, 2015)'
_computing_data_collection 'CrysAlisPro 1.171.38.43f (Rigaku OD, 2015)'
_computing_data_reduction 'CrysAlisPro 1.171.38.43f (Rigaku OD, 2015)'
_computing_molecular_graphics 'Olex2 (Dolomanov et al., 2009)'
_computing_publication_material 'Olex2 (Dolomanov et al., 2009)'
_computing_structure_refinement 'XL (Sheldrick, 2008)'
_computing_structure_solution 'ShelXT (Sheldrick, 2015)'
_diffrn_ambient_environment N~2~
_diffrn_ambient_temperature 100.00(10)
_diffrn_detector 'CCD plate'
_diffrn_detector_area_resol_mean 10.3503
_diffrn_detector_type Atlas
_diffrn_measured_fraction_theta_full 0.972
_diffrn_measured_fraction_theta_max 0.972
_diffrn_measurement_details
;
List of Runs (angles in degrees, time in seconds):

  # Type    Start    End  Width  t~exp~   \w     \q     \k     \f   Frames
#--------------------------------------------------------------------------
  1  \w     39.00  66.00   1.00    1.00    --   40.84-125.00-120.00   27
  2  \w     26.00  68.00   1.00    3.96    --  108.54 -95.00 -90.00   42
  3  \w     42.00 134.00   1.00    3.96    --  108.54 -61.00  60.00   92
  4  \w    131.00 177.00   1.00    3.96    --  108.54  45.00 -90.00   46
  5  \w     81.00 171.00   1.00    3.96    --  108.54  30.00-180.00   90
  6  \w   -120.00 -16.00   1.00    1.00    --  -40.84 -19.00-120.00  104
;
_diffrn_measurement_device 'four-circle diffractometer'
_diffrn_measurement_device_type 'SuperNova, Dual, Cu at zero, Atlas'
_diffrn_measurement_method '\w scans'
_diffrn_orient_matrix_type 'CrysAlisPro convention (1999,Acta A55,543-557)'
_diffrn_orient_matrix_UB_11 -0.0621302000
_diffrn_orient_matrix_UB_12 -0.0745277000
_diffrn_orient_matrix_UB_13 -0.0398146000
_diffrn_orient_matrix_UB_21 0.0693360000
_diffrn_orient_matrix_UB_22 0.0023575000
_diffrn_orient_matrix_UB_23 -0.0411958000
_diffrn_orient_matrix_UB_31 0.0074202000
_diffrn_orient_matrix_UB_32 -0.0564492000
_diffrn_orient_matrix_UB_33 0.0511190000
_diffrn_radiation_monochromator mirror
_diffrn_radiation_probe x-ray
_diffrn_radiation_type CuK\a
_diffrn_radiation_wavelength 1.54184
_diffrn_reflns_av_R_equivalents 0.0415
_diffrn_reflns_av_unetI/netI 0.0596
_diffrn_reflns_limit_h_max 23
_diffrn_reflns_limit_h_min -23
_diffrn_reflns_limit_k_max 13
_diffrn_reflns_limit_k_min -22
_diffrn_reflns_limit_l_max 24
_diffrn_reflns_limit_l_min -19
_diffrn_reflns_number 15147
_diffrn_reflns_theta_full 74.37
_diffrn_reflns_theta_max 74.37
_diffrn_reflns_theta_min 3.47
_diffrn_source 'micro-focus sealed X-ray tube'
_diffrn_source_type 'SuperNova (Cu) X-ray Source'
_exptl_absorpt_coefficient_mu 6.088
_exptl_absorpt_correction_T_max 1.00000
_exptl_absorpt_correction_T_min 0.12578
_exptl_absorpt_correction_type multi-scan
_exptl_absorpt_process_details
;
CrysAlisPro 1.171.38.43f (Rigaku Oxford Diffraction, 2015)
Empirical absorption correction using spherical harmonics,
 implemented in SCALE3 ABSPACK scaling algorithm.
;
_exptl_crystal_colour yellow
_exptl_crystal_density_diffrn 1.289
_exptl_crystal_density_method 'not measured'
_exptl_crystal_description prism
_exptl_crystal_F_000 2528
_exptl_crystal_size_max 0.3
_exptl_crystal_size_mid 0.1
_exptl_crystal_size_min 0.1
_platon_squeeze_details
;
;
_refine_diff_density_max 1.388
_refine_diff_density_min -1.107
_refine_diff_density_rms 0.132
_refine_ls_extinction_method none
_refine_ls_goodness_of_fit_ref 1.062
_refine_ls_hydrogen_treatment constr
_refine_ls_matrix_type full
_refine_ls_number_parameters 426
_refine_ls_number_reflns 8349
_refine_ls_number_restraints 237
_refine_ls_restrained_S_all 1.082
_refine_ls_R_factor_all 0.0937
_refine_ls_R_factor_gt 0.0808
_refine_ls_shift/su_max 0.004
_refine_ls_shift/su_mean 0.000
_refine_ls_structure_factor_coef Fsqd
_refine_ls_weighting_details 'calc w=1/[\s^2^(Fo^2^)+(0.1710P)^2^+1.7620P] where P=(Fo^2^+2Fc^2^)/3'
_refine_ls_weighting_scheme calc
_refine_ls_wR_factor_gt 0.2314
_refine_ls_wR_factor_ref 0.2480
_reflns_number_gt 6622
_reflns_number_total 8349
_reflns_threshold_expression >2sigma(I)
_cod_data_source_file c7dt04204c2.cif
_cod_data_source_block PTC-77
_cod_depositor_comments 'Adding full bibliography for 7044948--7044951.cif.'
_cod_database_code 7044950
_chemical_oxdiff_formula COPTi
_reflns_odcompleteness_completeness 99.97
_reflns_odcompleteness_iscentric 1
_reflns_odcompleteness_theta 67.13
_olex2_refinement_description
;
1. Fixed Uiso
 At 1.2 times of:
  All C(H) groups
 At 1.5 times of:
  All C(H,H,H) groups
2. Restrained distances
 C2-C016
 1.45 with sigma of 0.02
 C1-C016
 1.45 with sigma of 0.02
 C1-C2
 2.5 with sigma of 0.02
3. Rigid bond restraints
 C016
 with sigma for 1-2 distances of 0.01 and sigma for 1-3 distances of 0.02
4. Uiso/Uaniso restraints and constraints
C016: within 2A with sigma of 0.01 and sigma for terminal atoms of 0.02
C00J \\sim C00K \\sim C00L \\sim C00M \\sim C00N \\sim C00O \\sim C00R \\sim
C00S \\sim C00T \\sim C00U \\sim C00V \\sim C00W \\sim C00X \\sim C00Y \\sim
C00Z \\sim C010 \\sim C011 \\sim C012 \\sim C013 \\sim C014 \\sim C015 \\sim
C016 \\sim C017 \\sim C3 \\sim C4 \\sim C1 \\sim C2: within 3.8A with sigma of
0.01 and sigma for terminal atoms of 0.02
Uanis(C016) \\sim Ueq: with sigma of 0.01 and sigma for terminal atoms of 0.02
Uanis(C3) \\sim Ueq: with sigma of 0.01 and sigma for terminal atoms of 0.02
5.a Ternary CH refined with riding coordinates:
 C00S(H00S), C00T(H00T), C00U(H00U), C00V(H00V), C00Z(H00Z), C011(H011),
 C016(H016)
5.b Aromatic/amide H refined with riding coordinates:
 C00K(H00K), C00L(H00L), C00M(H00M), C00N(H00N)
5.c Idealised Me refined as rotating group:
 C00R(H00A,H00B,H00C), C00W(H00D,H00E,H00F), C00X(H00G,H00H,H00I), C00Y(H00J,
 H00O,H00P), C010(H01A,H01B,H01C), C012(H01D,H01E,H01F), C013(H01G,H01H,H01I),
 C014(H01J,H01K,H01L), C015(H01M,H01N,H01O), C017(H01P,H01Q,H01R), C3(H3A,H3B,
 H3C), C4(H4A,H4B,H4C), C1(H1A,H1B,H1C), C2(H2A,H2B,H2C)
;
_olex2_submission_special_instructions 'No special instructions were received'
_oxdiff_exptl_absorpt_empirical_details
;
Empirical correction (ABSPACK) includes:
- Absorption correction using spherical harmonics
- Frame scaling
;
_oxdiff_exptl_absorpt_empirical_full_max 4.480
_oxdiff_exptl_absorpt_empirical_full_min 0.377

loop_
_space_group_symop_id
_space_group_symop_operation_xyz
1 'x, y, z'
2 '-y, x-y, z'
3 '-x+y, -x, z'
4 '-x, -y, -z'
5 'y, -x+y, -z'
6 'x-y, x, -z'

loop_
_atom_site_label
_atom_site_type_symbol
_atom_site_fract_x
_atom_site_fract_y
_atom_site_fract_z
_atom_site_U_iso_or_equiv
_atom_site_adp_type
_atom_site_occupancy
_atom_site_calc_flag
_atom_site_site_symmetry_order
_atom_site_refinement_flags_posn
_atom_site_refinement_flags_adp
_atom_site_refinement_flags_occupancy
Br01 Br 0.6667 0.3333 0.34360(4) 0.0428(2) Uani 1 d 3 S T P
Cu02 Cu 0.6667 0.3333 0.46769(5) 0.0308(3) Uani 1 d 3 S T P
Ti03 Ti 0.64487(5) 0.50327(5) 0.79891(4) 0.0311(2) Uani 1 d 1 . . .
Ti04 Ti 0.67258(6) 0.67032(5) 0.75370(4) 0.0386(2) Uani 1 d 1 . . .
Ti05 Ti 0.83658(6) 0.67069(5) 0.74037(5) 0.0427(3) Uani 1 d 1 . . .
P006 P 0.51818(7) 0.31367(7) 0.75870(5) 0.0347(3) Uani 1 d 1 . . .
O007 O 0.73094(19) 0.60929(18) 0.77964(15) 0.0348(6) Uani 1 d 1 . . .
O008 O 0.54847(19) 0.3945(2) 0.79279(16) 0.0358(6) Uani 1 d 1 . . .
O009 O 0.6434(2) 0.48750(19) 0.69189(15) 0.0348(6) Uani 1 d 1 . . .
O00A O 0.54050(19) 0.25911(19) 0.79737(16) 0.0351(6) Uani 1 d 1 . . .
O00B O 0.5840(2) 0.5609(2) 0.78271(16) 0.0364(7) Uani 1 d 1 . . .
O00C O 0.6420(2) 0.5045(2) 0.88760(16) 0.0410(7) Uani 1 d 1 . . .
O00D O 0.6573(2) 0.6063(2) 0.65891(16) 0.0426(8) Uani 1 d 1 . . .
O00E O 0.7858(3) 0.7384(2) 0.72091(19) 0.0479(8) Uani 1 d 1 . . .
O00F O 0.4274(2) 0.2729(2) 0.7453(2) 0.0499(9) Uani 1 d 1 . . .
O00G O 0.6172(3) 0.7112(2) 0.7141(2) 0.0532(9) Uani 1 d 1 . . .
O00H O 0.6854(2) 0.7182(2) 0.83344(18) 0.0473(8) Uani 1 d 1 . . .
N00I N 0.6376(2) 0.4187(2) 0.49535(17) 0.0310(7) Uani 1 d 1 . . .
C00J C 0.6354(3) 0.5095(3) 0.5767(2) 0.0355(8) Uani 1 d 1 . U .
C00K C 0.6440(3) 0.4445(3) 0.5583(2) 0.0338(8) Uani 1 d 1 . U .
H00K H 0.6550 0.4171 0.5914 0.041 Uiso 1 calc 1 R . .
C00L C 0.6177(3) 0.4570(3) 0.4487(2) 0.0399(9) Uani 1 d 1 . U .
H00L H 0.6099 0.4382 0.4050 0.048 Uiso 1 calc 1 R . .
C00M C 0.6180(3) 0.5496(3) 0.5280(2) 0.0405(9) Uani 1 d 1 . U .
H00M H 0.6128 0.5943 0.5386 0.049 Uiso 1 calc 1 R . .
C00N C 0.6084(3) 0.5219(3) 0.4628(2) 0.0439(10) Uani 1 d 1 . U .
H00N H 0.5958 0.5474 0.4291 0.053 Uiso 1 calc 1 R . .
C00O C 0.6461(3) 0.5373(3) 0.6486(2) 0.0346(8) Uani 1 d 1 . U .
O00P O 0.9119(3) 0.7300(3) 0.7990(3) 0.0824(16) Uani 1 d 1 . . .
O00Q O 0.8811(5) 0.6895(4) 0.6590(3) 0.095(2) Uani 1 d 1 . . .
C00R C 0.4582(4) 0.4941(4) 0.7223(4) 0.0589(14) Uani 1 d 1 . U .
H00A H 0.4860 0.5289 0.6852 0.088 Uiso 1 calc 1 GR . .
H00B H 0.4027 0.4815 0.7225 0.088 Uiso 1 calc 1 GR . .
H00C H 0.4604 0.4450 0.7185 0.088 Uiso 1 calc 1 GR . .
C00S C 0.4987(4) 0.5369(4) 0.7867(3) 0.0594(14) Uani 1 d 1 . U .
H00S H 0.4968 0.5874 0.7871 0.071 Uiso 1 calc 1 R . .
C00T C 0.6434(5) 0.4604(5) 0.9439(3) 0.0715(19) Uani 1 d 1 . U .
H00T H 0.6656 0.4253 0.9323 0.086 Uiso 1 calc 1 R . .
C00U C 0.9273(5) 0.6684(5) 0.6169(4) 0.0686(17) Uani 1 d 1 . U .
H00U H 0.9576 0.6510 0.6452 0.082 Uiso 1 calc 1 R . .
C00V C 0.5586(5) 0.7256(5) 0.6844(4) 0.0670(16) Uani 1 d 1 . U .
H00V H 0.5052 0.6807 0.6971 0.080 Uiso 1 calc 1 R . .
C00W C 0.5651(5) 0.7234(6) 0.6105(4) 0.080(2) Uani 1 d 1 . U .
H00D H 0.6148 0.7696 0.5960 0.120 Uiso 1 calc 1 GR . .
H00E H 0.5200 0.7246 0.5902 0.120 Uiso 1 calc 1 GR . .
H00F H 0.5646 0.6746 0.5976 0.120 Uiso 1 calc 1 GR . .
C00X C 0.7976(6) 0.7964(5) 0.6100(4) 0.081(2) Uani 1 d 1 . U .
H00G H 0.8309 0.7763 0.5920 0.121 Uiso 1 calc 1 GR . .
H00H H 0.8090 0.8453 0.5873 0.121 Uiso 1 calc 1 GR . .
H00I H 0.7415 0.7564 0.6041 0.121 Uiso 1 calc 1 GR . .
C00Y C 0.8702(5) 0.5965(7) 0.5733(4) 0.095(3) Uani 1 d 1 . U .
H00J H 0.8371 0.5506 0.6012 0.142 Uiso 1 calc 1 GR . .
H00O H 0.9014 0.5833 0.5437 0.142 Uiso 1 calc 1 GR . .
H00P H 0.8362 0.6104 0.5478 0.142 Uiso 1 calc 1 GR . .
C00Z C 0.8153(6) 0.8138(4) 0.6836(5) 0.085(2) Uani 1 d 1 . U .
H00Z H 0.7811 0.8359 0.6981 0.102 Uiso 1 calc 1 R . .
C010 C 0.4632(6) 0.4965(7) 0.8490(5) 0.090(2) Uani 1 d 1 . U .
H01A H 0.4671 0.4483 0.8526 0.134 Uiso 1 calc 1 GR . .
H01B H 0.4072 0.4822 0.8504 0.134 Uiso 1 calc 1 GR . .
H01C H 0.4917 0.5322 0.8855 0.134 Uiso 1 calc 1 GR . .
C011 C 0.7009(7) 0.7102(6) 0.9005(4) 0.088(3) Uani 1 d 1 . U .
H011 H 0.6886 0.6545 0.9088 0.106 Uiso 1 calc 1 R . .
C012 C 0.9875(7) 0.7413(6) 0.5787(6) 0.101(3) Uani 1 d 1 . U .
H01D H 0.9610 0.7500 0.5415 0.151 Uiso 1 calc 1 GR . .
H01E H 1.0302 0.7327 0.5629 0.151 Uiso 1 calc 1 GR . .
H01F H 1.0099 0.7880 0.6073 0.151 Uiso 1 calc 1 GR . .
C013 C 0.6941(8) 0.5207(8) 0.9981(5) 0.119(4) Uani 1 d 1 . U .
H01G H 0.7463 0.5591 0.9803 0.178 Uiso 1 calc 1 GR . .
H01H H 0.7009 0.4922 1.0347 0.178 Uiso 1 calc 1 GR . .
H01I H 0.6670 0.5488 1.0133 0.178 Uiso 1 calc 1 GR . .
C014 C 0.5587(7) 0.4114(8) 0.9715(5) 0.115(4) Uani 1 d 1 . U .
H01J H 0.5399 0.4474 0.9857 0.173 Uiso 1 calc 1 GR . .
H01K H 0.5590 0.3799 1.0087 0.173 Uiso 1 calc 1 GR . .
H01L H 0.5232 0.3758 0.9375 0.173 Uiso 1 calc 1 GR . .
C015 C 0.8918(7) 0.8706(6) 0.7012(7) 0.109(3) Uani 1 d 1 . U .
H01M H 0.8921 0.8867 0.7465 0.163 Uiso 1 calc 1 GR . .
H01N H 0.9104 0.9169 0.6725 0.163 Uiso 1 calc 1 GR . .
H01O H 0.9271 0.8484 0.6968 0.163 Uiso 1 calc 1 GR . .
C016 C 0.9883(8) 0.7604(10) 0.8237(8) 0.140(5) Uani 1 d 1 D U .
H016 H 0.9815 0.7843 0.8647 0.168 Uiso 1 calc 1 R . .
C017 C 0.5655(8) 0.8014(7) 0.7123(6) 0.111(3) Uani 1 d 1 . U .
H01P H 0.5752 0.8036 0.7594 0.166 Uiso 1 calc 1 GR . .
H01Q H 0.5160 0.8018 0.7042 0.166 Uiso 1 calc 1 GR . .
H01R H 0.6097 0.8476 0.6911 0.166 Uiso 1 calc 1 GR . .
C3 C 0.6451(10) 0.7269(12) 0.9407(6) 0.167(6) Uani 1 d 1 . U .
H3A H 0.6018 0.7219 0.9129 0.250 Uiso 1 calc 1 GR . .
H3B H 0.6745 0.7809 0.9584 0.250 Uiso 1 calc 1 GR . .
H3C H 0.6230 0.6887 0.9767 0.250 Uiso 1 calc 1 GR . .
C4 C 0.7880(8) 0.7676(11) 0.9170(6) 0.143(5) Uani 1 d 1 . U .
H4A H 0.8212 0.7480 0.8981 0.214 Uiso 1 calc 1 GR . .
H4B H 0.7947 0.7715 0.9646 0.214 Uiso 1 calc 1 GR . .
H4C H 0.8038 0.8202 0.8990 0.214 Uiso 1 calc 1 GR . .
C1 C 1.0065(12) 0.7029(12) 0.8536(12) 0.209(8) Uani 1 d 1 D U .
H1A H 0.9828 0.6890 0.8973 0.314 Uiso 1 calc 1 GR . .
H1B H 1.0642 0.7262 0.8570 0.314 Uiso 1 calc 1 GR . .
H1C H 0.9845 0.6549 0.8265 0.314 Uiso 1 calc 1 GR . .
C2 C 1.0498(13) 0.8298(13) 0.7958(13) 0.241(9) Uani 1 d 1 D U .
H2A H 1.0450 0.8263 0.7481 0.362 Uiso 1 calc 1 GR . .
H2B H 1.1011 0.8359 0.8087 0.362 Uiso 1 calc 1 GR . .
H2C H 1.0463 0.8757 0.8111 0.362 Uiso 1 calc 1 GR . .

loop_
_atom_site_aniso_label
_atom_site_aniso_U_11
_atom_site_aniso_U_22
_atom_site_aniso_U_33
_atom_site_aniso_U_23
_atom_site_aniso_U_13
_atom_site_aniso_U_12
Br01 0.0549(3) 0.0549(3) 0.0185(4) 0.000 0.000 0.02746(17)
Cu02 0.0363(4) 0.0363(4) 0.0198(5) 0.000 0.000 0.01814(19)
Ti03 0.0361(4) 0.0330(4) 0.0265(4) -0.0009(3) 0.0030(3) 0.0190(3)
Ti04 0.0531(5) 0.0343(4) 0.0355(4) -0.0064(3) -0.0021(3) 0.0273(4)
Ti05 0.0443(5) 0.0323(4) 0.0477(5) 0.0011(3) 0.0090(4) 0.0163(4)
P006 0.0380(6) 0.0351(6) 0.0300(5) 0.0026(4) -0.0008(4) 0.0175(5)
O007 0.0397(16) 0.0295(14) 0.0351(15) -0.0035(11) 0.0028(12) 0.0173(13)
O008 0.0353(15) 0.0396(16) 0.0351(15) 0.0020(12) 0.0042(12) 0.0206(13)
O009 0.0477(18) 0.0322(15) 0.0254(14) -0.0020(11) 0.0017(12) 0.0205(13)
O00A 0.0363(15) 0.0309(15) 0.0363(15) 0.0007(12) -0.0037(12) 0.0154(13)
O00B 0.0407(17) 0.0399(16) 0.0347(15) -0.0040(12) -0.0026(12) 0.0248(14)
O00C 0.0506(19) 0.0525(19) 0.0255(15) 0.0008(13) 0.0024(12) 0.0299(16)
O00D 0.067(2) 0.0374(17) 0.0308(15) -0.0056(12) -0.0034(14) 0.0322(17)
O00E 0.063(2) 0.0333(16) 0.049(2) 0.0021(14) 0.0091(16) 0.0253(16)
O00F 0.0435(19) 0.0421(19) 0.060(2) 0.0056(16) -0.0090(16) 0.0183(16)
O00G 0.077(3) 0.046(2) 0.053(2) -0.0079(16) -0.0084(19) 0.043(2)
O00H 0.058(2) 0.0484(19) 0.0387(17) -0.0124(14) -0.0017(15) 0.0294(17)
N00I 0.0352(18) 0.0329(17) 0.0251(16) -0.0010(13) 0.0004(13) 0.0171(15)
C00J 0.041(2) 0.0335(19) 0.0299(19) -0.0014(15) -0.0012(15) 0.0170(16)
C00K 0.041(2) 0.0342(19) 0.0281(18) 0.0000(14) 0.0004(15) 0.0204(16)
C00L 0.050(2) 0.045(2) 0.0273(18) 0.0009(16) -0.0054(17) 0.0260(19)
C00M 0.059(2) 0.037(2) 0.0327(19) 0.0006(16) -0.0020(17) 0.0297(18)
C00N 0.061(2) 0.046(2) 0.034(2) 0.0035(17) -0.0060(18) 0.034(2)
C00O 0.045(2) 0.0346(19) 0.0267(18) -0.0013(15) 0.0027(15) 0.0216(17)
O00P 0.065(3) 0.055(3) 0.116(5) -0.024(3) -0.021(3) 0.021(2)
O00Q 0.148(6) 0.091(4) 0.091(4) 0.052(3) 0.078(4) 0.093(4)
C00R 0.050(3) 0.061(3) 0.068(4) 0.002(3) -0.013(3) 0.029(3)
C00S 0.055(3) 0.073(4) 0.062(3) -0.011(3) -0.001(2) 0.041(3)
C00T 0.109(5) 0.097(5) 0.035(3) 0.011(3) 0.003(3) 0.071(4)
C00U 0.086(5) 0.079(4) 0.062(4) 0.011(3) 0.024(3) 0.057(4)
C00V 0.076(4) 0.062(3) 0.078(4) -0.011(3) -0.014(3) 0.046(3)
C00W 0.083(5) 0.095(5) 0.081(5) -0.005(4) -0.023(4) 0.058(4)
C00X 0.092(5) 0.072(4) 0.081(5) 0.031(4) 0.011(4) 0.043(4)
C00Y 0.070(5) 0.132(7) 0.061(4) 0.000(4) 0.014(3) 0.035(5)
C00Z 0.108(6) 0.040(3) 0.094(5) 0.015(3) 0.032(5) 0.028(4)
C010 0.078(5) 0.119(6) 0.095(6) 0.010(5) 0.019(4) 0.066(5)
C011 0.140(7) 0.078(5) 0.049(3) -0.019(3) -0.015(4) 0.056(5)
C012 0.121(7) 0.091(5) 0.103(6) 0.025(5) 0.058(5) 0.062(5)
C013 0.129(8) 0.126(8) 0.064(5) 0.010(5) -0.033(5) 0.036(6)
C014 0.119(7) 0.133(8) 0.057(4) 0.035(5) 0.018(5) 0.036(6)
C015 0.110(7) 0.063(5) 0.148(8) 0.025(5) 0.007(6) 0.039(5)
C016 0.099(6) 0.161(8) 0.138(8) 0.021(6) -0.035(6) 0.049(6)
C017 0.136(8) 0.089(6) 0.138(8) -0.029(5) -0.042(6) 0.080(6)
C3 0.142(9) 0.219(11) 0.079(6) -0.027(7) 0.026(6) 0.044(8)
C4 0.115(8) 0.223(11) 0.077(6) -0.065(7) -0.024(5) 0.074(8)
C1 0.171(12) 0.195(14) 0.213(14) 0.024(12) -0.066(11) 0.055(11)
C2 0.168(12) 0.225(15) 0.215(14) 0.027(13) -0.040(12) 0.012(12)

loop_
_atom_type_symbol
_atom_type_description
_atom_type_scat_dispersion_real
_atom_type_scat_dispersion_imag
_atom_type_scat_source
C C 0.0181 0.0091 'International Tables Vol C Tables 4.2.6.8 and 6.1.1.4'
H H 0.0000 0.0000 'International Tables Vol C Tables 4.2.6.8 and 6.1.1.4'
Br Br -0.6763 1.2805 'International Tables Vol C Tables 4.2.6.8 and 6.1.1.4'
Cu Cu -1.9646 0.5888 'International Tables Vol C Tables 4.2.6.8 and 6.1.1.4'
N N 0.0311 0.0180 'International Tables Vol C Tables 4.2.6.8 and 6.1.1.4'
O O 0.0492 0.0322 'International Tables Vol C Tables 4.2.6.8 and 6.1.1.4'
P P 0.2955 0.4335 'International Tables Vol C Tables 4.2.6.8 and 6.1.1.4'
Ti Ti 0.2191 1.8069 'International Tables Vol C Tables 4.2.6.8 and 6.1.1.4'

loop_
_geom_angle_atom_site_label_1
_geom_angle_atom_site_label_2
_geom_angle_atom_site_label_3
_geom_angle
_geom_angle_site_symmetry_1
_geom_angle_site_symmetry_3
N00I Cu02 Br01 105.79(10) 2_655 .
N00I Cu02 Br01 105.79(10) . .
N00I Cu02 Br01 105.79(10) 3_665 .
N00I Cu02 N00I 112.89(8) 2_655 .
N00I Cu02 N00I 112.89(9) 3_665 .
N00I Cu02 N00I 112.89(8) 3_665 2_655
O007 Ti03 Ti04 39.90(10) . .
O007 Ti03 O008 164.10(14) . .
O007 Ti03 O009 83.68(13) . .
O007 Ti03 O00A 91.60(14) . 3_665
O007 Ti03 O00B 79.08(14) . .
O008 Ti03 Ti04 130.88(10) . .
O008 Ti03 O009 81.48(13) . .
O008 Ti03 O00B 94.38(14) . .
O009 Ti03 Ti04 80.53(9) . .
O00A Ti03 Ti04 130.08(10) 3_665 .
O00A Ti03 O008 92.37(14) 3_665 .
O00A Ti03 O009 83.54(13) 3_665 .
O00A Ti03 O00B 167.25(14) 3_665 .
O00B Ti03 Ti04 39.41(10) . .
O00B Ti03 O009 86.78(13) . .
O00C Ti03 Ti04 105.67(12) . .
O00C Ti03 O007 101.83(16) . .
O00C Ti03 O008 93.32(16) . .
O00C Ti03 O009 173.68(15) . .
O00C Ti03 O00A 93.14(15) . 3_665
O00C Ti03 O00B 97.25(15) . .
Ti03 Ti04 Ti05 71.58(3) . .
O007 Ti04 Ti03 36.71(9) . .
O007 Ti04 Ti05 36.38(9) . .
O007 Ti04 O00D 82.14(13) . .
O00B Ti04 Ti03 38.91(9) . .
O00B Ti04 Ti05 110.33(9) . .
O00B Ti04 O007 75.40(13) . .
O00B Ti04 O00D 82.26(14) . .
O00D Ti04 Ti03 77.04(9) . .
O00D Ti04 Ti05 77.45(11) . .
O00E Ti04 Ti03 109.84(11) . .
O00E Ti04 Ti05 38.42(11) . .
O00E Ti04 O007 74.58(14) . .
O00E Ti04 O00B 147.97(14) . .
O00E Ti04 O00D 82.85(15) . .
O00G Ti04 Ti03 138.42(15) . .
O00G Ti04 Ti05 140.25(16) . .
O00G Ti04 O007 167.15(15) . .
O00G Ti04 O00B 102.13(18) . .
O00G Ti04 O00D 85.03(16) . .
O00G Ti04 O00E 104.62(19) . .
O00G Ti04 O00H 97.81(18) . .
O00H Ti04 Ti03 99.83(13) . .
O00H Ti04 Ti05 101.08(13) . .
O00H Ti04 O007 94.99(16) . .
O00H Ti04 O00B 95.70(16) . .
O00H Ti04 O00D 176.81(16) . .
O00H Ti04 O00E 97.77(18) . .
O007 Ti05 Ti04 39.01(10) . .
O007 Ti05 O00E 77.03(15) . .
O007 Ti05 O00F 87.88(15) . 3_665
O00E Ti05 Ti04 38.24(11) . .
O00F Ti05 Ti04 123.73(12) 3_665 .
O00F Ti05 O00E 157.60(18) 3_665 .
O00P Ti05 Ti04 115.9(2) . .
O00P Ti05 O007 112.7(2) . .
O00P Ti05 O00E 102.6(2) . .
O00P Ti05 O00F 98.4(2) . 3_665
O00P Ti05 O00Q 109.1(4) . .
O00Q Ti05 Ti04 116.8(2) . .
O00Q Ti05 O007 138.0(3) . .
O00Q Ti05 O00E 91.5(2) . .
O00Q Ti05 O00F 88.74(19) . 3_665
O008 P006 O00A 111.81(18) . .
O008 P006 O00F 110.9(2) . .
O00A P006 O00F 112.1(2) . .
Ti03 O007 Ti04 103.39(15) . .
Ti03 O007 Ti05 144.72(17) . .
Ti05 O007 Ti04 104.61(15) . .
P006 O008 Ti03 141.3(2) . .
C00O O009 Ti03 125.6(3) . .
P006 O00A Ti03 133.2(2) . 2_655
Ti03 O00B Ti04 101.68(15) . .
C00S O00B Ti03 133.5(4) . .
C00S O00B Ti04 124.8(3) . .
C00T O00C Ti03 141.2(4) . .
C00O O00D Ti04 129.7(3) . .
Ti04 O00E Ti05 103.33(16) . .
C00Z O00E Ti04 124.7(5) . .
C00Z O00E Ti05 131.4(5) . .
P006 O00F Ti05 141.9(2) . 2_655
C00V O00G Ti04 167.0(5) . .
C011 O00H Ti04 141.6(5) . .
C00K N00I Cu02 122.5(3) . .
C00K N00I C00L 117.0(4) . .
C00L N00I Cu02 120.2(3) . .
C00K C00J C00O 120.9(4) . .
C00M C00J C00K 118.5(4) . .
C00M C00J C00O 120.6(4) . .
N00I C00K C00J 123.5(4) . .
N00I C00L C00N 123.0(4) . .
C00J C00M C00N 118.8(4) . .
C00L C00N C00M 119.1(4) . .
O009 C00O C00J 116.3(4) . .
O00D C00O O009 126.8(4) . .
O00D C00O C00J 116.9(4) . .
C016 O00P Ti05 150.6(10) . .
C00U O00Q Ti05 141.9(5) . .
O00B C00S C00R 108.1(5) . .
C010 C00S O00B 111.5(6) . .
C010 C00S C00R 118.3(7) . .
O00C C00T C013 108.3(7) . .
O00C C00T C014 109.1(7) . .
C014 C00T C013 106.4(8) . .
O00Q C00U C00Y 109.4(7) . .
O00Q C00U C012 109.9(6) . .
C012 C00U C00Y 114.3(8) . .
O00G C00V C00W 109.3(6) . .
O00G C00V C017 109.6(7) . .
C00W C00V C017 115.6(8) . .
O00E C00Z C00X 110.5(6) . .
C015 C00Z O00E 112.6(9) . .
C015 C00Z C00X 117.4(9) . .
O00H C011 C3 106.7(10) . .
O00H C011 C4 110.4(9) . .
C3 C011 C4 111.9(9) . .
O00P C016 C1 116.2(13) . .
O00P C016 C2 118.5(14) . .
C2 C016 C1 119.4(16) . .

loop_
_geom_bond_atom_site_label_1
_geom_bond_atom_site_label_2
_geom_bond_distance
_geom_bond_site_symmetry_2
Br01 Cu02 2.4895(12) .
Cu02 N00I 2.039(4) .
Cu02 N00I 2.039(4) 3_665
Cu02 N00I 2.039(4) 2_655
Ti03 Ti04 3.0889(11) .
Ti03 O007 1.898(3) .
Ti03 O008 1.967(3) .
Ti03 O009 2.166(3) .
Ti03 O00A 1.959(3) 3_665
Ti03 O00B 1.981(3) .
Ti03 O00C 1.781(3) .
Ti04 Ti05 3.1308(13) .
Ti04 O007 2.037(3) .
Ti04 O00B 2.002(3) .
Ti04 O00D 2.198(3) .
Ti04 O00E 1.992(4) .
Ti04 O00G 1.781(4) .
Ti04 O00H 1.796(3) .
Ti05 O007 1.919(3) .
Ti05 O00E 2.000(4) .
Ti05 O00F 1.961(4) 3_665
Ti05 O00P 1.759(5) .
Ti05 O00Q 1.791(5) .
P006 O008 1.511(3) .
P006 O00A 1.518(3) .
P006 O00F 1.524(4) .
O009 C00O 1.269(6) .
O00A Ti03 1.959(3) 2_655
O00B C00S 1.452(7) .
O00C C00T 1.416(7) .
O00D C00O 1.238(6) .
O00E C00Z 1.459(8) .
O00F Ti05 1.961(4) 2_655
O00G C00V 1.407(8) .
O00H C011 1.402(9) .
N00I C00K 1.338(6) .
N00I C00L 1.352(6) .
C00J C00K 1.378(7) .
C00J C00M 1.377(7) .
C00J C00O 1.514(6) .
C00L C00N 1.363(7) .
C00M C00N 1.388(7) .
O00P C016 1.362(13) .
O00Q C00U 1.415(8) .
C00R C00S 1.515(9) .
C00S C010 1.448(12) .
C00T C013 1.524(13) .
C00T C014 1.508(14) .
C00U C00Y 1.527(13) .
C00U C012 1.494(12) .
C00V C00W 1.490(12) .
C00V C017 1.491(11) .
C00X C00Z 1.514(13) .
C00Z C015 1.357(15) .
C011 C3 1.488(18) .
C011 C4 1.497(16) .
C016 C1 1.436(15) .
C016 C2 1.372(15) .

loop_
_platon_squeeze_void_nr
_platon_squeeze_void_average_x
_platon_squeeze_void_average_y
_platon_squeeze_void_average_z
_platon_squeeze_void_volume
_platon_squeeze_void_count_electrons
_platon_squeeze_void_content
1 0.000 0.000 0.000 206 18 ' '
2 0.000 0.000 0.500 123 19 ' '
3 0.333 0.667 0.849 137 32 ' '
4 0.333 0.667 0.318 7 1 ' '
5 0.667 0.333 0.151 137 32 ' '
6 0.666 0.333 0.682 7 1 ' '
